data_2018074
loop_
_publ_author_name
'Xu, Wenqian'
'Parise, John B.'

_publ_section_title
;
 Synthetic ferric sulfate trihydrate, Fe~2~(SO~4~)~3~&#x00B7;3H~2~O, a
 new ferric sulfate salt
;
_journal_coeditor_code QS3002
_journal_issue 5
_journal_name_full 'Acta Crystallographica Section C'
_journal_page_first i30
_journal_page_last i32
_journal_paper_doi 10.1107/S0108270111012273
_journal_volume 67
_journal_year 2011
_chemical_formula_iupac 'Fe2 (S O4)3, 3H2 O'
_chemical_formula_moiety 'Fe2 H6 O15 S3'
_chemical_formula_sum 'Fe2 H6 O15 S3'
_chemical_formula_weight 453.93
_chemical_name_common 'ferric sulfate trihydrate'
_chemical_name_systematic
;
diiron(III) trisulfate trihydrate
;
_space_group_IT_number 14
_symmetry_cell_setting monoclinic
_symmetry_space_group_name_Hall '-P 2ybc'
_symmetry_space_group_name_H-M 'P 1 21/c 1'
_atom_sites_solution_hydrogens geom
_atom_sites_solution_primary direct
_atom_sites_solution_secondary difmap
_audit_creation_method SHELXL-97
_cell_angle_alpha 90.00
_cell_angle_beta 102.676(8)
_cell_angle_gamma 90.00
_cell_formula_units_Z 4
_cell_length_a 11.281(3)
_cell_length_b 6.336(2)
_cell_length_c 16.278(5)
_cell_measurement_reflns_used 855
_cell_measurement_temperature 298.0(10)
_cell_measurement_theta_max 27.10
_cell_measurement_theta_min 1.85
_cell_volume 1135.1(6)
_computing_cell_refinement 'SAINT-Plus (Bruker, 1998)'
_computing_data_collection 'SMART (Bruker, 1998)'
_computing_data_reduction 'SAINT-Plus (Bruker, 1998)'
_computing_molecular_graphics software?
_computing_publication_material 'SHELXL97 (Sheldrick, 2008)'
_computing_structure_refinement 'SHELXL97 (Sheldrick, 2008)'
_computing_structure_solution 'SHELXS97 (Sheldrick, 2008)'
_diffrn_ambient_temperature 298.0(10)
_diffrn_measured_fraction_theta_full 1.000
_diffrn_measured_fraction_theta_max 1.000
_diffrn_measurement_device_type 'Bruker SMART CCD'
_diffrn_measurement_method '\w and \f'
_diffrn_radiation_monochromator graphite
_diffrn_radiation_source 'fine-focus sealed tube'
_diffrn_radiation_type MoK\a
_diffrn_radiation_wavelength 0.71073
_diffrn_reflns_av_R_equivalents 0.0328
_diffrn_reflns_av_sigmaI/netI 0.0332
_diffrn_reflns_limit_h_max 14
_diffrn_reflns_limit_h_min -13
_diffrn_reflns_limit_k_max 7
_diffrn_reflns_limit_k_min -7
_diffrn_reflns_limit_l_max 20
_diffrn_reflns_limit_l_min -20
_diffrn_reflns_number 7266
_diffrn_reflns_theta_full 26.37
_diffrn_reflns_theta_max 26.37
_diffrn_reflns_theta_min 1.85
_diffrn_standards_number 0
_exptl_absorpt_coefficient_mu 3.195
_exptl_absorpt_correction_T_max 0.831
_exptl_absorpt_correction_T_min 0.700
_exptl_absorpt_correction_type multi-scan
_exptl_absorpt_process_details '(SADABS; Bruker, 2001)'
_exptl_crystal_colour yellow
_exptl_crystal_density_diffrn 2.656
_exptl_crystal_density_method 'not measured'
_exptl_crystal_description block
_exptl_crystal_F_000 904
_exptl_crystal_size_max 0.12
_exptl_crystal_size_mid 0.12
_exptl_crystal_size_min 0.06
_refine_diff_density_max 0.487
_refine_diff_density_min -0.553
_refine_ls_extinction_method none
_refine_ls_goodness_of_fit_ref 1.047
_refine_ls_hydrogen_treatment constr
_refine_ls_matrix_type full
_refine_ls_number_parameters 199
_refine_ls_number_reflns 2309
_refine_ls_number_restraints 6
_refine_ls_restrained_S_all 1.047
_refine_ls_R_factor_all 0.0356
_refine_ls_R_factor_gt 0.0278
_refine_ls_shift/su_max 0.000
_refine_ls_shift/su_mean 0.000
_refine_ls_structure_factor_coef Fsqd
_refine_ls_weighting_details 'calc w=1/[\s^2^(Fo^2^)+(0.0450P)^2^+0.7177P] where P=(Fo^2^+2Fc^2^)/3'
_refine_ls_weighting_scheme calc
_refine_ls_wR_factor_gt 0.0798
_refine_ls_wR_factor_ref 0.0842
_reflns_number_gt 1894
_reflns_number_total 2309
_reflns_threshold_expression I>2\s(I)
_cod_data_source_file qs3002.cif
_cod_data_source_block I
_cod_depositor_comments
;
The following automatic conversions were performed:

data name '_iucr_refine_instruction_details' was replaced with
'_iucr_refine_instructions_details' as specified in the replacement
file 'data/replacement-values/replacement_tags.lst'.

Automatic conversion script
Id: cif_correct_tags 9268 2022-04-12 08:56:07Z antanas 
;
_cod_original_sg_symbol_H-M 'P 21/c'
_cod_database_code 2018074
_cod_database_fobs_code 2018074

loop_
_symmetry_equiv_pos_as_xyz
'x, y, z'
'-x, y+1/2, -z+1/2'
'-x, -y, -z'
'x, -y-1/2, z-1/2'

loop_
_atom_site_type_symbol
_atom_site_label
_atom_site_fract_x
_atom_site_fract_y
_atom_site_fract_z
_atom_site_U_iso_or_equiv
_atom_site_adp_type
_atom_site_calc_flag
_atom_site_refinement_flags
_atom_site_occupancy
_atom_site_disorder_assembly
_atom_site_disorder_group
Fe Fe1 0.02030(3) 0.25527(5) 0.11807(2) 0.01248(13) Uani d . 1 . .
Fe Fe2 0.36121(3) 0.77262(6) 0.09097(2) 0.01340(13) Uani d . 1 . .
S S1 0.07269(6) 0.75034(9) 0.09067(4) 0.01171(16) Uani d . 1 . .
S S2 0.31145(6) 0.27291(10) 0.11913(4) 0.01403(16) Uani d . 1 . .
S S3 0.26506(6) 0.72726(10) -0.11735(4) 0.01643(17) Uani d . 1 . .
O O1 0.20241(17) 0.7803(3) 0.12936(11) 0.0172(4) Uani d . 1 . .
O O2 0.05876(18) 0.6955(3) 0.00162(11) 0.0181(4) Uani d . 1 . .
O O3 0.02430(16) 0.5769(3) 0.13491(11) 0.0171(4) Uani d . 1 . .
O O4 0.00354(17) 0.9410(3) 0.10079(12) 0.0214(4) Uani d . 1 . .
O O5 0.17839(17) 0.2632(3) 0.08359(12) 0.0185(4) Uani d . 1 . .
O O6 0.36985(17) 0.0892(3) 0.08995(12) 0.0215(4) Uani d . 1 . .
O O7 0.36109(17) 0.4588(3) 0.08306(12) 0.0239(4) Uani d . 1 . .
O O8 0.33457(19) 0.2831(3) 0.21070(12) 0.0269(5) Uani d . 1 . .
O O9 0.13156(17) 0.7477(3) -0.15455(12) 0.0180(4) Uani d . 1 . .
O O10 0.28536(19) 0.7924(3) -0.02797(12) 0.0260(5) Uani d . 1 . .
O O11 0.32929(19) 0.8742(4) -0.16031(12) 0.0338(5) Uani d . 1 . .
O O12 0.2992(2) 0.5090(4) -0.12561(15) 0.0402(6) Uani d . 1 . .
O O1W 0.1057(2) 0.2204(3) 0.23977(13) 0.0253(5) Uani d D 1 . .
H H1A 0.182(2) 0.229(5) 0.257(2) 0.030 Uiso d D 1 . .
H H1B 0.072(3) 0.183(5) 0.2804(17) 0.030 Uiso d D 1 . .
O O2W 0.53224(19) 0.7845(3) 0.07628(14) 0.0236(5) Uani d D 1 . .
H H2A 0.585(3) 0.674(4) 0.0852(19) 0.028 Uiso d D 1 . .
H H2B 0.581(3) 0.892(4) 0.0890(18) 0.028 Uiso d D 1 . .
O O3W 0.4291(2) 0.7647(3) 0.21509(13) 0.0257(5) Uani d D 1 . .
H H3A 0.508(2) 0.761(5) 0.235(2) 0.031 Uiso d D 1 . .
H H3B 0.396(3) 0.733(5) 0.2572(18) 0.031 Uiso d D 1 . .

loop_
_atom_site_aniso_label
_atom_site_aniso_U_11
_atom_site_aniso_U_22
_atom_site_aniso_U_33
_atom_site_aniso_U_12
_atom_site_aniso_U_13
_atom_site_aniso_U_23
Fe1 0.0121(2) 0.0114(2) 0.0142(2) -0.00009(13) 0.00330(17) -0.00003(12)
Fe2 0.0127(2) 0.0114(2) 0.0160(2) -0.00012(14) 0.00287(16) 0.00014(13)
S1 0.0114(3) 0.0098(3) 0.0142(3) -0.0001(2) 0.0033(3) 0.0002(2)
S2 0.0119(3) 0.0113(3) 0.0190(3) -0.0005(2) 0.0035(3) -0.0002(2)
S3 0.0123(3) 0.0205(4) 0.0167(3) 0.0007(3) 0.0038(3) -0.0019(2)
O1 0.0134(9) 0.0209(10) 0.0174(9) -0.0009(8) 0.0036(7) -0.0011(7)
O2 0.0173(9) 0.0209(10) 0.0155(9) -0.0034(8) 0.0024(7) 0.0002(8)
O3 0.0214(10) 0.0116(9) 0.0200(9) -0.0013(7) 0.0082(8) -0.0003(7)
O4 0.0183(10) 0.0114(9) 0.0364(11) 0.0002(8) 0.0101(8) -0.0017(8)
O5 0.0119(10) 0.0232(11) 0.0205(10) 0.0005(7) 0.0036(8) 0.0006(7)
O6 0.0212(10) 0.0105(9) 0.0351(11) 0.0012(8) 0.0113(9) 0.0005(8)
O7 0.0248(11) 0.0122(10) 0.0382(11) -0.0012(8) 0.0148(9) 0.0005(8)
O8 0.0203(11) 0.0410(13) 0.0186(10) -0.0012(9) 0.0022(8) -0.0025(9)
O9 0.0134(10) 0.0238(11) 0.0169(9) 0.0017(7) 0.0038(8) 0.0006(7)
O10 0.0208(11) 0.0385(12) 0.0179(9) -0.0020(9) 0.0025(8) -0.0020(9)
O11 0.0291(12) 0.0477(14) 0.0266(11) -0.0160(11) 0.0106(9) -0.0016(10)
O12 0.0353(13) 0.0293(13) 0.0518(14) 0.0146(10) 0.0008(11) -0.0092(10)
O1W 0.0177(11) 0.0403(13) 0.0172(9) 0.0001(9) 0.0026(8) 0.0063(8)
O2W 0.0147(10) 0.0199(11) 0.0380(12) 0.0022(8) 0.0101(9) 0.0028(9)
O3W 0.0174(11) 0.0421(14) 0.0164(10) -0.0014(9) 0.0013(9) 0.0031(8)

loop_
_atom_type_symbol
_atom_type_description
_atom_type_scat_dispersion_real
_atom_type_scat_dispersion_imag
_atom_type_scat_source
O O 0.0106 0.0060 'International Tables Vol C Tables 4.2.6.8 and 6.1.1.4'
H H 0.0000 0.0000 'International Tables Vol C Tables 4.2.6.8 and 6.1.1.4'
S S 0.1246 0.1234 'International Tables Vol C Tables 4.2.6.8 and 6.1.1.4'
Fe Fe 0.3463 0.8444 'International Tables Vol C Tables 4.2.6.8 and 6.1.1.4'

loop_
_geom_angle_atom_site_label_1
_geom_angle_atom_site_label_2
_geom_angle_atom_site_label_3
_geom_angle_site_symmetry_1
_geom_angle_site_symmetry_3
_geom_angle
_geom_angle_publ_flag
O9 Fe1 O2 3_565 3_565 93.77(8) yes
O9 Fe1 O5 3_565 . 178.31(8) yes
O2 Fe1 O5 3_565 . 87.50(8) yes
O9 Fe1 O4 3_565 1_545 88.33(7) yes
O2 Fe1 O4 3_565 1_545 90.58(8) yes
O5 Fe1 O4 . 1_545 92.76(7) yes
O9 Fe1 O1W 3_565 . 87.80(9) yes
O2 Fe1 O1W 3_565 . 176.82(8) yes
O5 Fe1 O1W . . 90.88(9) yes
O4 Fe1 O1W 1_545 . 92.23(8) yes
O9 Fe1 O3 3_565 . 87.92(7) yes
O2 Fe1 O3 3_565 . 88.11(7) yes
O5 Fe1 O3 . . 91.02(7) yes
O4 Fe1 O3 1_545 . 175.94(8) yes
O1W Fe1 O3 . . 89.18(8) yes
O10 Fe2 O7 . . 90.35(8) no
O10 Fe2 O2W . . 95.98(9) no
O7 Fe2 O2W . . 90.96(8) no
O10 Fe2 O3W . . 175.78(9) no
O7 Fe2 O3W . . 92.01(8) no
O2W Fe2 O3W . . 87.49(9) no
O10 Fe2 O6 . 1_565 86.49(8) no
O7 Fe2 O6 . 1_565 174.52(8) no
O2W Fe2 O6 . 1_565 84.93(8) no
O3W Fe2 O6 . 1_565 91.42(8) no
O10 Fe2 O1 . . 94.59(9) no
O7 Fe2 O1 . . 93.19(7) no
O2W Fe2 O1 . . 168.62(8) no
O3W Fe2 O1 . . 81.78(9) no
O6 Fe2 O1 1_565 . 91.52(7) no
O2 S1 O4 . . 111.23(11) no
O2 S1 O1 . . 109.53(11) no
O4 S1 O1 . . 110.43(11) no
O2 S1 O3 . . 109.51(11) no
O4 S1 O3 . . 107.12(11) no
O1 S1 O3 . . 108.97(11) no
O8 S2 O6 . . 111.98(12) no
O8 S2 O7 . . 111.85(12) no
O6 S2 O7 . . 105.49(12) no
O8 S2 O5 . . 109.79(12) no
O6 S2 O5 . . 109.15(11) no
O7 S2 O5 . . 108.44(11) no
O12 S3 O11 . . 113.38(14) no
O12 S3 O10 . . 111.72(13) no
O11 S3 O10 . . 107.99(12) no
O12 S3 O9 . . 107.97(12) no
O11 S3 O9 . . 108.26(12) no
O10 S3 O9 . . 107.31(12) no
S1 O1 Fe2 . . 136.79(12) no
S1 O2 Fe1 . 3_565 149.64(13) no
S1 O3 Fe1 . . 132.06(11) no
S1 O4 Fe1 . 1_565 142.56(12) no
S2 O5 Fe1 . . 141.66(13) no
S2 O6 Fe2 . 1_545 139.79(12) no
S2 O7 Fe2 . . 139.77(12) no
S3 O9 Fe1 . 3_565 138.94(12) no
S3 O10 Fe2 . . 154.28(15) no
Fe1 O1W H1A . . 123(2) no
Fe1 O1W H1B . . 126(2) no
H1A O1W H1B . . 111(3) no
Fe2 O2W H2A . . 125(2) no
Fe2 O2W H2B . . 125(2) no
H2A O2W H2B . . 102(3) no
Fe2 O3W H3A . . 121(2) no
Fe2 O3W H3B . . 131(2) no
H3A O3W H3B . . 106(3) no

loop_
_geom_bond_atom_site_label_1
_geom_bond_atom_site_label_2
_geom_bond_site_symmetry_2
_geom_bond_distance
_geom_bond_publ_flag
Fe1 O9 3_565 1.932(2) yes
Fe1 O2 3_565 1.9814(19) yes
Fe1 O5 . 1.984(2) yes
Fe1 O4 1_545 2.0142(19) yes
Fe1 O1W . 2.016(2) yes
Fe1 O3 . 2.0553(19) yes
Fe2 O10 . 1.941(2) yes
Fe2 O7 . 1.993(2) yes
Fe2 O2W . 1.997(2) yes
Fe2 O3W . 1.998(2) yes
Fe2 O6 1_565 2.008(2) yes
Fe2 O1 . 2.023(2) yes
S1 O2 . 1.4651(19) no
S1 O4 . 1.4665(19) no
S1 O1 . 1.473(2) no
S1 O3 . 1.4821(18) no
S2 O8 . 1.457(2) no
S2 O6 . 1.4668(19) no
S2 O7 . 1.479(2) no
S2 O5 . 1.487(2) no
S3 O12 . 1.450(2) no
S3 O11 . 1.450(2) no
S3 O10 . 1.481(2) no
S3 O9 . 1.500(2) no
O2 Fe1 3_565 1.9814(19) no
O4 Fe1 1_565 2.0142(19) no
O6 Fe2 1_545 2.008(2) no
O9 Fe1 3_565 1.932(2) no
O1W H1A . 0.85(2) no
O1W H1B . 0.87(2) no
O2W H2A . 0.91(2) no
O2W H2B . 0.87(2) no
O3W H3A . 0.88(2) no
O3W H3B . 0.88(2) no

loop_
_geom_hbond_atom_site_label_D
_geom_hbond_atom_site_label_H
_geom_hbond_atom_site_label_A
_geom_hbond_site_symmetry_A
_geom_hbond_distance_DH
_geom_hbond_distance_HA
_geom_hbond_distance_DA
_geom_hbond_angle_DHA
_geom_hbond_publ_flag
O1W H1A O8 . 0.85(2) 2.05(3) 2.754(3) 140(3) yes
O1W H1B O3 2_545 0.87(2) 2.05(2) 2.907(3) 173(3) yes
O2W H2A O12 3_665 0.91(2) 1.76(2) 2.655(3) 166(3) yes
O2W H2B O11 3_675 0.87(2) 2.01(2) 2.837(3) 157(3) yes
O3W H3A O8 2_655 0.88(2) 1.81(2) 2.677(3) 171(3) yes
O3W H3B O11 4_576 0.88(2) 1.81(2) 2.676(3) 171(3) yes
